data_2023470
loop_
_publ_author_name
'Mohan Kumar, Thaluru M.'
'Sowbhagya, Chaluvarangaiah'
'Yathirajan, Hemmige S.'
'Parkin, Sean'

_publ_section_title
;
 Crystal structure and Hirshfeld surface analysis of the fungicide
 metconazole.
;
_journal_coeditor_code VM2312
_journal_issue 'Pt 5'
_journal_name_full 'Acta crystallographica. Section E, Crystallographic communications'
_journal_page_first 385
_journal_page_last 388
_journal_paper_doi 10.1107/S205698902500310X
_journal_volume 81
_journal_year 2025
_chemical_formula_iupac 'C17 H22 Cl N3 O'
_chemical_formula_moiety 'C17 H22 Cl N3 O'
_chemical_formula_sum 'C17 H22 Cl N3 O'
_chemical_formula_weight 319.82
_chemical_name_systematic 5-[(4-Chlorophenyl)methyl]-2,2-dimethyl-1-(1H-1,2,4-triazol-1-ylmethyl)cyclopentan-1-ol
_space_group_crystal_system monoclinic
_space_group_IT_number 14
_space_group_name_Hall '-P 2ybc'
_space_group_name_H-M_alt 'P 1 21/c 1'
_atom_sites_solution_hydrogens difmap
_atom_sites_solution_primary direct
_atom_sites_solution_secondary difmap
_audit_creation_method 'SHELXL-2019/3 and CIFFIX'
_cell_angle_alpha 90
_cell_angle_beta 110.4830(10)
_cell_angle_gamma 90
_cell_formula_units_Z 8
_cell_length_a 21.1989(6)
_cell_length_b 9.5096(3)
_cell_length_c 17.6330(5)
_cell_measurement_reflns_used 9892
_cell_measurement_temperature 100.0(2)
_cell_measurement_theta_max 27.53
_cell_measurement_theta_min 2.84
_cell_volume 3329.95(17)
_computing_cell_refinement
;
<i>APEX5</i> (Bruker, 2023)
;
_computing_data_collection
;
<i>APEX5</i> (Bruker, 2023)
;
_computing_data_reduction
;
<i>APEX5</i> (Bruker, 2023)
;
_computing_molecular_graphics
;
<i>XP in SHELXTL</i> (Sheldrick, 2008) and
<i>Mercury</i> (Macrae <i>et al.</i>, 2020)
;
_computing_publication_material
;
<i>SHELX</i> (Sheldrick, 2008) and <i>publCIF</i> (Westrip,
2010)
;
_computing_structure_refinement
;
<i>SHELXL2019</i> (Sheldrick, 2015b)
;
_computing_structure_solution
;
<i>SHELXT</i> (Sheldrick, 2015a)
;
_diffrn_ambient_temperature 100.0(2)
_diffrn_detector_area_resol_mean 7.41
_diffrn_measured_fraction_theta_full 0.999
_diffrn_measured_fraction_theta_max 0.996
_diffrn_measurement_device_type 'Bruker D8 Venture dual source'
_diffrn_measurement_method '\f and \w scans'
_diffrn_radiation_type MoK\a
_diffrn_radiation_wavelength 0.71073
_diffrn_reflns_av_R_equivalents 0.0399
_diffrn_reflns_av_unetI/netI 0.0252
_diffrn_reflns_limit_h_max 25
_diffrn_reflns_limit_h_min -27
_diffrn_reflns_limit_k_max 12
_diffrn_reflns_limit_k_min -12
_diffrn_reflns_limit_l_max 22
_diffrn_reflns_limit_l_min -22
_diffrn_reflns_number 60403
_diffrn_reflns_theta_full 25.242
_diffrn_reflns_theta_max 27.558
_diffrn_reflns_theta_min 2.051
_diffrn_source microsource
_exptl_absorpt_coefficient_mu 0.235
_exptl_absorpt_correction_T_max 0.971
_exptl_absorpt_correction_T_min 0.903
_exptl_absorpt_correction_type multi-scan
_exptl_absorpt_process_details
;
(<i>SADABS</i>; Krause <i>et al.</i>, 2015)
;
_exptl_crystal_colour colourless
_exptl_crystal_density_diffrn 1.276
_exptl_crystal_description slab
_exptl_crystal_F_000 1360
_exptl_crystal_size_max 0.220
_exptl_crystal_size_mid 0.200
_exptl_crystal_size_min 0.110
_refine_diff_density_max 0.317
_refine_diff_density_min -0.237
_refine_ls_extinction_coef 0.0014(3)
_refine_ls_extinction_expression Fc^*^=kFc[1+0.001xFc^2^\l^3^/sin(2\q)]^-1/4^
_refine_ls_extinction_method
;
<i>SHELXL2019</i> (Sheldrick, 2015b)
;
_refine_ls_goodness_of_fit_ref 1.146
_refine_ls_hydrogen_treatment mixed
_refine_ls_matrix_type full
_refine_ls_number_parameters 406
_refine_ls_number_reflns 7671
_refine_ls_number_restraints 0
_refine_ls_restrained_S_all 1.146
_refine_ls_R_factor_all 0.0450
_refine_ls_R_factor_gt 0.0381
_refine_ls_shift/su_max 0.001
_refine_ls_shift/su_mean 0.000
_refine_ls_structure_factor_coef Fsqd
_refine_ls_weighting_details 'w=1/[\s^2^(Fo^2^)+(0.0277P)^2^+2.5387P] where P=(Fo^2^+2Fc^2^)/3'
_refine_ls_weighting_scheme calc
_refine_ls_wR_factor_gt 0.0964
_refine_ls_wR_factor_ref 0.1001
_reflns_number_gt 6719
_reflns_number_total 7671
_reflns_threshold_expression 'I > 2\s(I)'
_cod_data_source_file vm2312.cif
_cod_data_source_block I
_cod_depositor_comments 'Adding full bibliography for 2023470.cif.'
_cod_original_sg_symbol_H-M 'P 21/c'
_cod_database_code 2023470
_shelx_space_group_comment
;
The symmetry employed for this shelxl refinement is uniquely defined
by the following loop, which should always be used as a source of
symmetry information in preference to the above space-group names.
They are only intended as comments.
;
_shelx_estimated_absorpt_t_min 0.950
_shelx_estimated_absorpt_t_max 0.975

loop_
_space_group_symop_operation_xyz
'x, y, z'
'-x, y+1/2, -z+1/2'
'-x, -y, -z'
'x, -y-1/2, z-1/2'

loop_
_atom_site_type_symbol
_atom_site_label
_atom_site_fract_x
_atom_site_fract_y
_atom_site_fract_z
_atom_site_U_iso_or_equiv
_atom_site_adp_type
_atom_site_calc_flag
_atom_site_occupancy
_atom_site_disorder_assembly
_atom_site_disorder_group
Cl Cl1A 0.68175(2) 0.71920(4) 0.40138(2) 0.02457(10) Uani d 1 . .
O O1A 0.52795(5) 0.05539(12) 0.62641(7) 0.0196(2) Uani d 1 . .
H H1A 0.5127(4) -0.008(2) 0.6496(11) 0.029 Uiso calc 1 . .
N N1A 0.60358(7) 0.20248(14) 0.77571(8) 0.0195(3) Uani d 1 . .
N N2A 0.64966(7) 0.30544(16) 0.80922(9) 0.0277(3) Uani d 1 . .
N N3A 0.54519(7) 0.37624(15) 0.79895(9) 0.0252(3) Uani d 1 . .
C C1A 0.59973(7) 0.05243(16) 0.65730(9) 0.0172(3) Uani d 1 . .
C C2A 0.62713(8) -0.08738(16) 0.63359(10) 0.0197(3) Uani d 1 . .
C C3A 0.61181(10) -0.06495(18) 0.54219(10) 0.0268(4) Uani d 1 . .
H H3AA 0.645341 -0.114896 0.524671 0.032 Uiso calc 1 . .
H H3AB 0.566442 -0.101316 0.510573 0.032 Uiso calc 1 . .
C C4A 0.61530(9) 0.09397(18) 0.52911(10) 0.0234(3) Uani d 1 . .
H H4AA 0.573718 0.126703 0.486173 0.028 Uiso calc 1 . .
H H4AB 0.654268 0.116655 0.512683 0.028 Uiso calc 1 . .
C C5A 0.62298(8) 0.16560(16) 0.61033(9) 0.0185(3) Uani d 1 . .
H H5A 0.671963 0.183740 0.639758 0.022 Uiso calc 1 . .
C C6A 0.58581(9) 0.30658(17) 0.59845(10) 0.0230(3) Uani d 1 . .
H H6AA 0.536953 0.290105 0.571100 0.028 Uiso calc 1 . .
H H6AB 0.592595 0.348816 0.652054 0.028 Uiso calc 1 . .
C C7A 0.61005(8) 0.40847(16) 0.54868(10) 0.0198(3) Uani d 1 . .
C C8A 0.56811(8) 0.45113(17) 0.47216(10) 0.0207(3) Uani d 1 . .
H H8A 0.523805 0.413879 0.450445 0.025 Uiso calc 1 . .
C C9A 0.58951(8) 0.54694(17) 0.42676(10) 0.0213(3) Uani d 1 . .
H H9A 0.560076 0.575885 0.374879 0.026 Uiso calc 1 . .
C C10A 0.65406(8) 0.59929(16) 0.45817(9) 0.0196(3) Uani d 1 . .
C C11A 0.69756(8) 0.55970(17) 0.53428(10) 0.0215(3) Uani d 1 . .
H H11A 0.741887 0.596966 0.555497 0.026 Uiso calc 1 . .
C C12A 0.67496(8) 0.46467(17) 0.57866(10) 0.0221(3) Uani d 1 . .
H H12A 0.704390 0.437069 0.630823 0.027 Uiso calc 1 . .
C C13A 0.62454(8) 0.07077(17) 0.74931(9) 0.0207(3) Uani d 1 . .
H H13A 0.607522 -0.008482 0.773112 0.025 Uiso calc 1 . .
H H13B 0.674336 0.066043 0.770581 0.025 Uiso calc 1 . .
C C14A 0.61194(9) 0.40646(19) 0.82161(11) 0.0285(4) Uani d 1 . .
H H14A 0.630073 0.494312 0.844747 0.034 Uiso calc 1 . .
C C15A 0.54260(8) 0.24617(18) 0.77086(10) 0.0223(3) Uani d 1 . .
H H15A 0.502680 0.191605 0.750096 0.027 Uiso calc 1 . .
C C16A 0.70333(8) -0.10486(18) 0.67767(11) 0.0249(3) Uani d 1 . .
H H16A 0.719344 -0.186311 0.655534 0.037 Uiso calc 1 . .
H H16B 0.712545 -0.119355 0.735586 0.037 Uiso calc 1 . .
H H16C 0.726673 -0.020057 0.670003 0.037 Uiso calc 1 . .
C C17A 0.59222(9) -0.21937(17) 0.64933(11) 0.0254(3) Uani d 1 . .
H H17A 0.607908 -0.301802 0.627642 0.038 Uiso calc 1 . .
H H17B 0.543382 -0.209774 0.622694 0.038 Uiso calc 1 . .
H H17C 0.603015 -0.231026 0.707740 0.038 Uiso calc 1 . .
Cl Cl1B 0.81854(2) 0.26865(4) 0.24588(2) 0.02863(11) Uani d 1 . .
O O1B 0.96960(5) 0.92837(12) 0.60315(7) 0.0201(2) Uani d 1 . .
H H1B 0.9829(3) 0.993(2) 0.6401(13) 0.030 Uiso calc 1 . .
N N1B 0.89595(7) 0.76902(14) 0.68325(8) 0.0192(3) Uani d 1 . .
N N2B 0.85737(7) 0.65081(16) 0.66925(9) 0.0288(3) Uani d 1 . .
N N3B 0.96104(7) 0.60789(15) 0.76048(9) 0.0252(3) Uani d 1 . .
C C1B 0.89788(7) 0.92607(16) 0.57054(9) 0.0170(3) Uani d 1 . .
C C2B 0.86934(8) 1.06611(16) 0.52487(10) 0.0203(3) Uani d 1 . .
C C3B 0.88597(9) 1.04776(18) 0.44722(10) 0.0261(4) Uani d 1 . .
H H3BA 0.856431 1.107926 0.403284 0.031 Uiso calc 1 . .
H H3BB 0.933450 1.073313 0.457056 0.031 Uiso calc 1 . .
C C4B 0.87378(10) 0.89232(19) 0.42460(10) 0.0302(4) Uani d 1 . .
H H4BA 0.908484 0.856557 0.403812 0.036 Uiso calc 1 . .
H H4BB 0.828929 0.879158 0.382263 0.036 Uiso calc 1 . .
C C5B 0.87770(8) 0.81331(16) 0.50303(9) 0.0192(3) Uani d 1 . .
H H5B 0.831491 0.779048 0.496496 0.023 Uiso calc 1 . .
C C6B 0.92474(8) 0.68569(17) 0.51927(10) 0.0218(3) Uani d 1 . .
H H6BA 0.970392 0.716866 0.523445 0.026 Uiso calc 1 . .
H H6BB 0.927925 0.642304 0.571523 0.026 Uiso calc 1 . .
C C7B 0.89944(8) 0.57752(16) 0.45240(9) 0.0195(3) Uani d 1 . .
C C8B 0.93632(8) 0.54384(17) 0.40351(10) 0.0213(3) Uani d 1 . .
H H8B 0.978630 0.587934 0.413145 0.026 Uiso calc 1 . .
C C9B 0.91278(8) 0.44719(17) 0.34086(10) 0.0220(3) Uani d 1 . .
H H9B 0.938695 0.424459 0.308174 0.026 Uiso calc 1 . .
C C10B 0.85096(8) 0.38482(17) 0.32705(9) 0.0211(3) Uani d 1 . .
C C11B 0.81342(8) 0.41252(17) 0.37572(10) 0.0213(3) Uani d 1 . .
H H11B 0.771604 0.366651 0.366632 0.026 Uiso calc 1 . .
C C12B 0.83852(8) 0.50919(17) 0.43823(10) 0.0211(3) Uani d 1 . .
H H12B 0.813303 0.529015 0.472143 0.025 Uiso calc 1 . .
C C13B 0.87017(8) 0.89825(17) 0.63853(9) 0.0198(3) Uani d 1 . .
H H13C 0.881943 0.978517 0.676690 0.024 Uiso calc 1 . .
H H13D 0.820441 0.892691 0.614957 0.024 Uiso calc 1 . .
C C14B 0.89867(9) 0.55898(19) 0.71736(11) 0.0308(4) Uani d 1 . .
H H14B 0.885667 0.464548 0.721624 0.037 Uiso calc 1 . .
C C15B 0.95680(8) 0.74128(17) 0.73703(9) 0.0214(3) Uani d 1 . .
H H15B 0.992286 0.807857 0.755978 0.026 Uiso calc 1 . .
C C16B 0.79259(8) 1.07684(18) 0.50387(11) 0.0264(4) Uani d 1 . .
H H16D 0.774938 1.154796 0.466017 0.040 Uiso calc 1 . .
H H16E 0.782738 1.093744 0.553416 0.040 Uiso calc 1 . .
H H16F 0.771280 0.988803 0.478829 0.040 Uiso calc 1 . .
C C17B 0.90242(9) 1.19719(17) 0.57190(11) 0.0267(4) Uani d 1 . .
H H17D 0.882680 1.281180 0.540294 0.040 Uiso calc 1 . .
H H17E 0.950893 1.194861 0.581955 0.040 Uiso calc 1 . .
H H17F 0.894934 1.199755 0.623668 0.040 Uiso calc 1 . .

loop_
_atom_site_aniso_label
_atom_site_aniso_U_11
_atom_site_aniso_U_22
_atom_site_aniso_U_33
_atom_site_aniso_U_12
_atom_site_aniso_U_13
_atom_site_aniso_U_23
Cl1A 0.0309(2) 0.01992(19) 0.0269(2) -0.00292(15) 0.01513(16) 0.00167(15)
O1A 0.0175(5) 0.0193(6) 0.0224(5) -0.0014(4) 0.0075(4) 0.0021(4)
N1A 0.0222(7) 0.0195(7) 0.0175(6) 0.0002(5) 0.0076(5) -0.0022(5)
N2A 0.0254(7) 0.0280(8) 0.0289(8) -0.0042(6) 0.0086(6) -0.0110(6)
N3A 0.0281(7) 0.0237(7) 0.0265(7) 0.0016(6) 0.0129(6) -0.0043(6)
C1A 0.0165(7) 0.0167(7) 0.0187(7) -0.0001(6) 0.0066(6) -0.0013(6)
C2A 0.0224(8) 0.0165(7) 0.0214(8) -0.0004(6) 0.0091(6) -0.0033(6)
C3A 0.0369(10) 0.0215(8) 0.0222(8) 0.0004(7) 0.0106(7) -0.0044(7)
C4A 0.0290(9) 0.0237(8) 0.0205(8) 0.0002(7) 0.0125(7) -0.0015(6)
C5A 0.0203(7) 0.0170(7) 0.0199(7) -0.0012(6) 0.0093(6) -0.0004(6)
C6A 0.0276(8) 0.0202(8) 0.0262(8) 0.0019(6) 0.0155(7) 0.0020(6)
C7A 0.0234(8) 0.0160(7) 0.0231(8) 0.0022(6) 0.0121(6) -0.0009(6)
C8A 0.0203(7) 0.0201(8) 0.0230(8) -0.0023(6) 0.0092(6) -0.0033(6)
C9A 0.0221(8) 0.0227(8) 0.0191(7) 0.0019(6) 0.0073(6) -0.0003(6)
C10A 0.0249(8) 0.0155(7) 0.0217(7) -0.0010(6) 0.0121(6) -0.0010(6)
C11A 0.0198(7) 0.0214(8) 0.0234(8) -0.0019(6) 0.0078(6) -0.0033(6)
C12A 0.0240(8) 0.0211(8) 0.0201(7) 0.0029(6) 0.0064(6) 0.0001(6)
C13A 0.0230(8) 0.0186(8) 0.0203(7) 0.0047(6) 0.0072(6) -0.0009(6)
C14A 0.0320(9) 0.0247(9) 0.0305(9) -0.0032(7) 0.0133(8) -0.0100(7)
C15A 0.0231(8) 0.0234(8) 0.0226(8) 0.0006(6) 0.0108(6) -0.0018(6)
C16A 0.0231(8) 0.0209(8) 0.0322(9) 0.0016(6) 0.0117(7) -0.0035(7)
C17A 0.0271(8) 0.0175(8) 0.0330(9) -0.0017(6) 0.0124(7) -0.0030(7)
Cl1B 0.0338(2) 0.0224(2) 0.0239(2) 0.00359(17) 0.00284(16) -0.00667(16)
O1B 0.0182(5) 0.0196(6) 0.0208(5) -0.0008(4) 0.0048(4) -0.0024(4)
N1B 0.0215(6) 0.0175(6) 0.0188(6) -0.0008(5) 0.0073(5) 0.0014(5)
N2B 0.0233(7) 0.0231(7) 0.0361(8) -0.0051(6) 0.0055(6) 0.0065(6)
N3B 0.0261(7) 0.0231(7) 0.0251(7) 0.0007(6) 0.0074(6) 0.0065(6)
C1B 0.0169(7) 0.0158(7) 0.0180(7) 0.0006(6) 0.0057(6) 0.0006(6)
C2B 0.0235(8) 0.0158(7) 0.0209(7) 0.0014(6) 0.0070(6) 0.0027(6)
C3B 0.0363(10) 0.0207(8) 0.0224(8) 0.0021(7) 0.0117(7) 0.0048(7)
C4B 0.0478(11) 0.0230(9) 0.0185(8) 0.0039(8) 0.0102(8) 0.0015(7)
C5B 0.0208(7) 0.0178(7) 0.0180(7) -0.0002(6) 0.0054(6) -0.0009(6)
C6B 0.0235(8) 0.0195(8) 0.0199(7) 0.0026(6) 0.0043(6) -0.0029(6)
C7B 0.0237(8) 0.0165(7) 0.0165(7) 0.0037(6) 0.0048(6) 0.0014(6)
C8B 0.0204(7) 0.0208(8) 0.0217(8) 0.0013(6) 0.0062(6) 0.0016(6)
C9B 0.0250(8) 0.0224(8) 0.0195(7) 0.0053(6) 0.0089(6) 0.0006(6)
C10B 0.0259(8) 0.0161(7) 0.0176(7) 0.0040(6) 0.0030(6) -0.0006(6)
C11B 0.0216(8) 0.0170(7) 0.0233(8) 0.0017(6) 0.0055(6) 0.0019(6)
C12B 0.0236(8) 0.0201(8) 0.0209(7) 0.0046(6) 0.0093(6) 0.0020(6)
C13B 0.0215(7) 0.0179(7) 0.0201(7) 0.0032(6) 0.0075(6) 0.0022(6)
C14B 0.0296(9) 0.0225(9) 0.0369(10) -0.0032(7) 0.0074(8) 0.0092(7)
C15B 0.0219(8) 0.0220(8) 0.0186(7) -0.0009(6) 0.0051(6) 0.0010(6)
C16B 0.0253(8) 0.0222(8) 0.0288(9) 0.0048(7) 0.0059(7) 0.0051(7)
C17B 0.0321(9) 0.0164(8) 0.0285(9) 0.0006(7) 0.0068(7) 0.0017(7)

loop_
_atom_type_symbol
_atom_type_description
_atom_type_scat_dispersion_real
_atom_type_scat_dispersion_imag
_atom_type_scat_source
C C 0.0033 0.0016 'International Tables Vol C Tables 4.2.6.8 and 6.1.1.4'
H H 0.0000 0.0000 'International Tables Vol C Tables 4.2.6.8 and 6.1.1.4'
Cl Cl 0.1484 0.1585 'International Tables Vol C Tables 4.2.6.8 and 6.1.1.4'
N N 0.0061 0.0033 'International Tables Vol C Tables 4.2.6.8 and 6.1.1.4'
O O 0.0106 0.0060 'International Tables Vol C Tables 4.2.6.8 and 6.1.1.4'

loop_
_geom_angle_atom_site_label_1
_geom_angle_atom_site_label_2
_geom_angle_atom_site_label_3
_geom_angle_site_symmetry_1
_geom_angle_site_symmetry_3
_geom_angle
_geom_angle_publ_flag
C1A O1A H1A . . 109.5 ?
C15A N1A N2A . . 109.64(13) ?
C15A N1A C13A . . 130.13(14) ?
N2A N1A C13A . . 120.20(13) ?
C14A N2A N1A . . 102.20(14) ?
C15A N3A C14A . . 102.11(14) ?
O1A C1A C13A . . 109.12(12) ?
O1A C1A C5A . . 106.28(12) ?
C13A C1A C5A . . 115.75(13) ?
O1A C1A C2A . . 111.16(12) ?
C13A C1A C2A . . 110.99(12) ?
C5A C1A C2A . . 103.38(12) ?
C17A C2A C16A . . 107.99(13) ?
C17A C2A C3A . . 111.36(14) ?
C16A C2A C3A . . 110.06(13) ?
C17A C2A C1A . . 113.57(13) ?
C16A C2A C1A . . 112.29(13) ?
C3A C2A C1A . . 101.50(12) ?
C4A C3A C2A . . 106.83(13) ?
C4A C3A H3AA . . 110.4 ?
C2A C3A H3AA . . 110.4 ?
C4A C3A H3AB . . 110.4 ?
C2A C3A H3AB . . 110.4 ?
H3AA C3A H3AB . . 108.6 ?
C3A C4A C5A . . 106.87(13) ?
C3A C4A H4AA . . 110.3 ?
C5A C4A H4AA . . 110.3 ?
C3A C4A H4AB . . 110.3 ?
C5A C4A H4AB . . 110.3 ?
H4AA C4A H4AB . . 108.6 ?
C6A C5A C1A . . 116.03(12) ?
C6A C5A C4A . . 112.17(13) ?
C1A C5A C4A . . 103.95(12) ?
C6A C5A H5A . . 108.1 ?
C1A C5A H5A . . 108.1 ?
C4A C5A H5A . . 108.1 ?
C7A C6A C5A . . 112.14(13) ?
C7A C6A H6AA . . 109.2 ?
C5A C6A H6AA . . 109.2 ?
C7A C6A H6AB . . 109.2 ?
C5A C6A H6AB . . 109.2 ?
H6AA C6A H6AB . . 107.9 ?
C8A C7A C12A . . 117.79(15) ?
C8A C7A C6A . . 121.18(15) ?
C12A C7A C6A . . 121.02(15) ?
C9A C8A C7A . . 121.54(15) ?
C9A C8A H8A . . 119.2 ?
C7A C8A H8A . . 119.2 ?
C10A C9A C8A . . 118.95(15) ?
C10A C9A H9A . . 120.5 ?
C8A C9A H9A . . 120.5 ?
C9A C10A C11A . . 121.41(15) ?
C9A C10A Cl1A . . 119.39(12) ?
C11A C10A Cl1A . . 119.20(12) ?
C12A C11A C10A . . 118.61(15) ?
C12A C11A H11A . . 120.7 ?
C10A C11A H11A . . 120.7 ?
C11A C12A C7A . . 121.69(15) ?
C11A C12A H12A . . 119.2 ?
C7A C12A H12A . . 119.2 ?
N1A C13A C1A . . 113.96(13) ?
N1A C13A H13A . . 108.8 ?
C1A C13A H13A . . 108.8 ?
N1A C13A H13B . . 108.8 ?
C1A C13A H13B . . 108.8 ?
H13A C13A H13B . . 107.7 ?
N2A C14A N3A . . 115.29(15) ?
N2A C14A H14A . . 122.4 ?
N3A C14A H14A . . 122.4 ?
N3A C15A N1A . . 110.76(15) ?
N3A C15A H15A . . 124.6 ?
N1A C15A H15A . . 124.6 ?
C2A C16A H16A . . 109.5 ?
C2A C16A H16B . . 109.5 ?
H16A C16A H16B . . 109.5 ?
C2A C16A H16C . . 109.5 ?
H16A C16A H16C . . 109.5 ?
H16B C16A H16C . . 109.5 ?
C2A C17A H17A . . 109.5 ?
C2A C17A H17B . . 109.5 ?
H17A C17A H17B . . 109.5 ?
C2A C17A H17C . . 109.5 ?
H17A C17A H17C . . 109.5 ?
H17B C17A H17C . . 109.5 ?
C1B O1B H1B . . 109.5 ?
C15B N1B N2B . . 109.64(13) ?
C15B N1B C13B . . 129.60(14) ?
N2B N1B C13B . . 120.66(13) ?
C14B N2B N1B . . 102.09(14) ?
C15B N3B C14B . . 101.93(14) ?
O1B C1B C13B . . 109.52(12) ?
O1B C1B C5B . . 106.86(12) ?
C13B C1B C5B . . 113.83(13) ?
O1B C1B C2B . . 111.13(12) ?
C13B C1B C2B . . 111.39(12) ?
C5B C1B C2B . . 103.94(12) ?
C17B C2B C3B . . 111.82(14) ?
C17B C2B C16B . . 108.81(14) ?
C3B C2B C16B . . 110.20(14) ?
C17B C2B C1B . . 113.23(13) ?
C3B C2B C1B . . 101.17(12) ?
C16B C2B C1B . . 111.46(13) ?
C4B C3B C2B . . 105.74(13) ?
C4B C3B H3BA . . 110.6 ?
C2B C3B H3BA . . 110.6 ?
C4B C3B H3BB . . 110.6 ?
C2B C3B H3BB . . 110.6 ?
H3BA C3B H3BB . . 108.7 ?
C3B C4B C5B . . 106.52(13) ?
C3B C4B H4BA . . 110.4 ?
C5B C4B H4BA . . 110.4 ?
C3B C4B H4BB . . 110.4 ?
C5B C4B H4BB . . 110.4 ?
H4BA C4B H4BB . . 108.6 ?
C6B C5B C1B . . 114.73(13) ?
C6B C5B C4B . . 112.25(13) ?
C1B C5B C4B . . 105.34(13) ?
C6B C5B H5B . . 108.1 ?
C1B C5B H5B . . 108.1 ?
C4B C5B H5B . . 108.1 ?
C7B C6B C5B . . 111.25(13) ?
C7B C6B H6BA . . 109.4 ?
C5B C6B H6BA . . 109.4 ?
C7B C6B H6BB . . 109.4 ?
C5B C6B H6BB . . 109.4 ?
H6BA C6B H6BB . . 108.0 ?
C12B C7B C8B . . 118.08(15) ?
C12B C7B C6B . . 120.77(14) ?
C8B C7B C6B . . 121.14(15) ?
C9B C8B C7B . . 121.52(15) ?
C9B C8B H8B . . 119.2 ?
C7B C8B H8B . . 119.2 ?
C10B C9B C8B . . 118.66(15) ?
C10B C9B H9B . . 120.7 ?
C8B C9B H9B . . 120.7 ?
C9B C10B C11B . . 121.67(15) ?
C9B C10B Cl1B . . 119.56(12) ?
C11B C10B Cl1B . . 118.77(13) ?
C10B C11B C12B . . 118.28(15) ?
C10B C11B H11B . . 120.9 ?
C12B C11B H11B . . 120.9 ?
C7B C12B C11B . . 121.73(15) ?
C7B C12B H12B . . 119.1 ?
C11B C12B H12B . . 119.1 ?
N1B C13B C1B . . 113.25(13) ?
N1B C13B H13C . . 108.9 ?
C1B C13B H13C . . 108.9 ?
N1B C13B H13D . . 108.9 ?
C1B C13B H13D . . 108.9 ?
H13C C13B H13D . . 107.7 ?
N2B C14B N3B . . 115.61(16) ?
N2B C14B H14B . . 122.2 ?
N3B C14B H14B . . 122.2 ?
N3B C15B N1B . . 110.73(15) ?
N3B C15B H15B . . 124.6 ?
N1B C15B H15B . . 124.6 ?
C2B C16B H16D . . 109.5 ?
C2B C16B H16E . . 109.5 ?
H16D C16B H16E . . 109.5 ?
C2B C16B H16F . . 109.5 ?
H16D C16B H16F . . 109.5 ?
H16E C16B H16F . . 109.5 ?
C2B C17B H17D . . 109.5 ?
C2B C17B H17E . . 109.5 ?
H17D C17B H17E . . 109.5 ?
C2B C17B H17F . . 109.5 ?
H17D C17B H17F . . 109.5 ?
H17E C17B H17F . . 109.5 ?

loop_
_geom_bond_atom_site_label_1
_geom_bond_atom_site_label_2
_geom_bond_site_symmetry_2
_geom_bond_distance
_geom_bond_publ_flag
Cl1A C10A . 1.7490(16) ?
O1A C1A . 1.4259(18) ?
O1A H1A . 0.86(2) ?
N1A C15A . 1.332(2) ?
N1A N2A . 1.3631(19) ?
N1A C13A . 1.459(2) ?
N2A C14A . 1.316(2) ?
N3A C15A . 1.326(2) ?
N3A C14A . 1.360(2) ?
C1A C13A . 1.530(2) ?
C1A C5A . 1.540(2) ?
C1A C2A . 1.565(2) ?
C2A C17A . 1.531(2) ?
C2A C16A . 1.537(2) ?
C2A C3A . 1.543(2) ?
C3A C4A . 1.535(2) ?
C3A H3AA . 0.9900 ?
C3A H3AB . 0.9900 ?
C4A C5A . 1.542(2) ?
C4A H4AA . 0.9900 ?
C4A H4AB . 0.9900 ?
C5A C6A . 1.532(2) ?
C5A H5A . 1.0000 ?
C6A C7A . 1.513(2) ?
C6A H6AA . 0.9900 ?
C6A H6AB . 0.9900 ?
C7A C8A . 1.391(2) ?
C7A C12A . 1.396(2) ?
C8A C9A . 1.390(2) ?
C8A H8A . 0.9500 ?
C9A C10A . 1.377(2) ?
C9A H9A . 0.9500 ?
C10A C11A . 1.388(2) ?
C11A C12A . 1.386(2) ?
C11A H11A . 0.9500 ?
C12A H12A . 0.9500 ?
C13A H13A . 0.9900 ?
C13A H13B . 0.9900 ?
C14A H14A . 0.9500 ?
C15A H15A . 0.9500 ?
C16A H16A . 0.9800 ?
C16A H16B . 0.9800 ?
C16A H16C . 0.9800 ?
C17A H17A . 0.9800 ?
C17A H17B . 0.9800 ?
C17A H17C . 0.9800 ?
Cl1B C10B . 1.7473(16) ?
O1B C1B . 1.4250(18) ?
O1B H1B . 0.87(2) ?
N1B C15B . 1.333(2) ?
N1B N2B . 1.3610(19) ?
N1B C13B . 1.459(2) ?
N2B C14B . 1.315(2) ?
N3B C15B . 1.327(2) ?
N3B C14B . 1.356(2) ?
C1B C13B . 1.532(2) ?
C1B C5B . 1.547(2) ?
C1B C2B . 1.564(2) ?
C2B C17B . 1.525(2) ?
C2B C3B . 1.539(2) ?
C2B C16B . 1.540(2) ?
C3B C4B . 1.529(2) ?
C3B H3BA . 0.9900 ?
C3B H3BB . 0.9900 ?
C4B C5B . 1.550(2) ?
C4B H4BA . 0.9900 ?
C4B H4BB . 0.9900 ?
C5B C6B . 1.533(2) ?
C5B H5B . 1.0000 ?
C6B C7B . 1.514(2) ?
C6B H6BA . 0.9900 ?
C6B H6BB . 0.9900 ?
C7B C12B . 1.388(2) ?
C7B C8B . 1.389(2) ?
C8B C9B . 1.389(2) ?
C8B H8B . 0.9500 ?
C9B C10B . 1.380(2) ?
C9B H9B . 0.9500 ?
C10B C11B . 1.385(2) ?
C11B C12B . 1.390(2) ?
C11B H11B . 0.9500 ?
C12B H12B . 0.9500 ?
C13B H13C . 0.9900 ?
C13B H13D . 0.9900 ?
C14B H14B . 0.9500 ?
C15B H15B . 0.9500 ?
C16B H16D . 0.9800 ?
C16B H16E . 0.9800 ?
C16B H16F . 0.9800 ?
C17B H17D . 0.9800 ?
C17B H17E . 0.9800 ?
C17B H17F . 0.9800 ?

loop_
_geom_hbond_atom_site_label_D
_geom_hbond_atom_site_label_H
_geom_hbond_atom_site_label_A
_geom_hbond_site_symmetry_A
_geom_hbond_distance_DH
_geom_hbond_distance_HA
_geom_hbond_distance_DA
_geom_hbond_angle_DHA
_geom_hbond_publ_flag
O1A H1A N3A 2_646 0.86 2.08 2.9097(18) 164.3 yes
C11A H11A N2B . 0.95 2.62 3.500(2) 155.0 yes
C14A H14A Cl1A 4_576 0.95 2.98 3.9223(18) 174.5 yes
O1B H1B N3B 2_756 0.87 2.05 2.8956(18) 162.8 yes
C14B H14B Cl1B 4_566 0.95 2.75 3.6665(18) 162.8 yes

loop_
_geom_torsion_atom_site_label_1
_geom_torsion_atom_site_label_2
_geom_torsion_atom_site_label_3
_geom_torsion_atom_site_label_4
_geom_torsion_site_symmetry_1
_geom_torsion_site_symmetry_2
_geom_torsion_site_symmetry_3
_geom_torsion_site_symmetry_4
_geom_torsion
_geom_torsion_publ_flag
C15A N1A N2A C14A . . . . -0.61(18) ?
C13A N1A N2A C14A . . . . 177.59(14) ?
O1A C1A C2A C17A . . . . -47.47(17) ?
C13A C1A C2A C17A . . . . 74.17(17) ?
C5A C1A C2A C17A . . . . -161.11(13) ?
O1A C1A C2A C16A . . . . -170.35(13) ?
C13A C1A C2A C16A . . . . -48.71(17) ?
C5A C1A C2A C16A . . . . 76.01(15) ?
O1A C1A C2A C3A . . . . 72.15(15) ?
C13A C1A C2A C3A . . . . -166.21(13) ?
C5A C1A C2A C3A . . . . -41.49(15) ?
C17A C2A C3A C4A . . . . 151.19(14) ?
C16A C2A C3A C4A . . . . -89.09(16) ?
C1A C2A C3A C4A . . . . 30.01(17) ?
C2A C3A C4A C5A . . . . -7.56(18) ?
O1A C1A C5A C6A . . . . 43.87(17) ?
C13A C1A C5A C6A . . . . -77.44(17) ?
C2A C1A C5A C6A . . . . 161.00(13) ?
O1A C1A C5A C4A . . . . -79.78(14) ?
C13A C1A C5A C4A . . . . 158.91(13) ?
C2A C1A C5A C4A . . . . 37.35(15) ?
C3A C4A C5A C6A . . . . -144.71(14) ?
C3A C4A C5A C1A . . . . -18.58(17) ?
C1A C5A C6A C7A . . . . -177.53(13) ?
C4A C5A C6A C7A . . . . -58.26(18) ?
C5A C6A C7A C8A . . . . 113.52(17) ?
C5A C6A C7A C12A . . . . -67.59(19) ?
C12A C7A C8A C9A . . . . -0.3(2) ?
C6A C7A C8A C9A . . . . 178.62(14) ?
C7A C8A C9A C10A . . . . 0.8(2) ?
C8A C9A C10A C11A . . . . -0.8(2) ?
C8A C9A C10A Cl1A . . . . 179.64(12) ?
C9A C10A C11A C12A . . . . 0.4(2) ?
Cl1A C10A C11A C12A . . . . 179.96(12) ?
C10A C11A C12A C7A . . . . 0.0(2) ?
C8A C7A C12A C11A . . . . -0.1(2) ?
C6A C7A C12A C11A . . . . -179.04(15) ?
C15A N1A C13A C1A . . . . 68.1(2) ?
N2A N1A C13A C1A . . . . -109.63(16) ?
O1A C1A C13A N1A . . . . -60.01(17) ?
C5A C1A C13A N1A . . . . 59.77(18) ?
C2A C1A C13A N1A . . . . 177.17(12) ?
N1A N2A C14A N3A . . . . 0.3(2) ?
C15A N3A C14A N2A . . . . 0.2(2) ?
C14A N3A C15A N1A . . . . -0.59(18) ?
N2A N1A C15A N3A . . . . 0.79(19) ?
C13A N1A C15A N3A . . . . -177.17(15) ?
C15B N1B N2B C14B . . . . 0.57(19) ?
C13B N1B N2B C14B . . . . 177.23(15) ?
O1B C1B C2B C17B . . . . -45.87(17) ?
C13B C1B C2B C17B . . . . 76.54(17) ?
C5B C1B C2B C17B . . . . -160.47(13) ?
O1B C1B C2B C3B . . . . 73.94(15) ?
C13B C1B C2B C3B . . . . -163.65(13) ?
C5B C1B C2B C3B . . . . -40.67(15) ?
O1B C1B C2B C16B . . . . -168.95(13) ?
C13B C1B C2B C16B . . . . -46.53(17) ?
C5B C1B C2B C16B . . . . 76.45(15) ?
C17B C2B C3B C4B . . . . 159.06(14) ?
C16B C2B C3B C4B . . . . -79.78(17) ?
C1B C2B C3B C4B . . . . 38.25(17) ?
C2B C3B C4B C5B . . . . -21.50(19) ?
O1B C1B C5B C6B . . . . 34.43(17) ?
C13B C1B C5B C6B . . . . -86.60(16) ?
C2B C1B C5B C6B . . . . 152.03(13) ?
O1B C1B C5B C4B . . . . -89.54(15) ?
C13B C1B C5B C4B . . . . 149.44(14) ?
C2B C1B C5B C4B . . . . 28.07(16) ?
C3B C4B C5B C6B . . . . -129.92(15) ?
C3B C4B C5B C1B . . . . -4.40(18) ?
C1B C5B C6B C7B . . . . 177.16(13) ?
C4B C5B C6B C7B . . . . -62.64(18) ?
C5B C6B C7B C12B . . . . -63.93(19) ?
C5B C6B C7B C8B . . . . 116.02(16) ?
C12B C7B C8B C9B . . . . 1.5(2) ?
C6B C7B C8B C9B . . . . -178.49(15) ?
C7B C8B C9B C10B . . . . 0.6(2) ?
C8B C9B C10B C11B . . . . -2.4(2) ?
C8B C9B C10B Cl1B . . . . 177.23(12) ?
C9B C10B C11B C12B . . . . 2.0(2) ?
Cl1B C10B C11B C12B . . . . -177.58(12) ?
C8B C7B C12B C11B . . . . -1.8(2) ?
C6B C7B C12B C11B . . . . 178.13(14) ?
C10B C11B C12B C7B . . . . 0.1(2) ?
C15B N1B C13B C1B . . . . 73.5(2) ?
N2B N1B C13B C1B . . . . -102.44(17) ?
O1B C1B C13B N1B . . . . -56.18(17) ?
C5B C1B C13B N1B . . . . 63.35(17) ?
C2B C1B C13B N1B . . . . -179.52(12) ?
N1B N2B C14B N3B . . . . -0.8(2) ?
C15B N3B C14B N2B . . . . 0.7(2) ?
C14B N3B C15B N1B . . . . -0.28(18) ?
N2B N1B C15B N3B . . . . -0.19(19) ?
C13B N1B C15B N3B . . . . -176.45(15) ?
